data_4511186
loop_
_publ_author_name
'Seaton, Colin C.'
'Parkin, Andrew'
'Wilson, Chick C.'
'Blagden, Nicholas'

_publ_section_title
;
 Controlling the Formation of Benzoic Acid: Isonicotinamide Molecular
 Complexes
;
_journal_issue 1
_journal_name_full 'Crystal Growth &amp; Design'
_journal_page_first 47
_journal_paper_doi 10.1021/cg701024c
_journal_volume 9
_journal_year 2009
_chemical_formula_sum 'C20 H18 N2 O5'
_chemical_formula_weight 366.37
_space_group_IT_number 2
_symmetry_cell_setting triclinic
_symmetry_space_group_name_Hall '-P 1'
_symmetry_space_group_name_H-M 'P -1'
_atom_sites_solution_hydrogens geom
_atom_sites_solution_primary direct
_audit_creation_date 07-08-10
_audit_creation_method CRYSTALS_ver_12.83
_cell_angle_alpha 80.165(14)
_cell_angle_beta 79.963(13)
_cell_angle_gamma 89.973(15)
_cell_formula_units_Z 4
_cell_length_a 10.032(4)
_cell_length_b 12.661(6)
_cell_length_c 14.354(6)
_cell_measurement_reflns_used 11629
_cell_measurement_temperature 220
_cell_measurement_theta_max 24
_cell_measurement_theta_min 3
_cell_volume 1768.1(13)
_computing_cell_refinement 'FSProcess in CrystalClear 1.3.6'
_computing_data_collection 'CrystalClear 1.3.6'
_computing_data_reduction 'FSProcess in CrystalClear 1.3.6'
_computing_molecular_graphics Mercury
_computing_publication_material 'CRYSTALS (Betteridge et al., 2003)'
_computing_structure_refinement 'CRYSTALS (Betteridge et al., 2003)'
_computing_structure_solution 'SHELXS 86 (Sheldrick, 1986)'
_diffrn_ambient_temperature 220
_diffrn_measured_fraction_theta_full 0.997
_diffrn_measured_fraction_theta_max 0.940
_diffrn_measurement_device_type 'Rigaku R-AXIS RAPID Image Plate Area Detector Diffractometer'
_diffrn_measurement_method \w
_diffrn_radiation_monochromator graphite
_diffrn_radiation_type 'Mo K\a'
_diffrn_radiation_wavelength 0.71073
_diffrn_reflns_av_R_equivalents 0.107
_diffrn_reflns_limit_h_max 11
_diffrn_reflns_limit_h_min -11
_diffrn_reflns_limit_k_max 14
_diffrn_reflns_limit_k_min -13
_diffrn_reflns_limit_l_max 16
_diffrn_reflns_limit_l_min 0
_diffrn_reflns_number 5277
_diffrn_reflns_theta_full 23.107
_diffrn_reflns_theta_max 24.070
_diffrn_reflns_theta_min 3.017
_diffrn_standards_number 0
_exptl_absorpt_coefficient_mu 0.100
_exptl_absorpt_correction_T_max 1.00
_exptl_absorpt_correction_T_min 0.78
_exptl_absorpt_correction_type multi-scan
_exptl_absorpt_process_details 'FSProcess in CrystalClear 1.3.6'
_exptl_crystal_colour colourless
_exptl_crystal_density_diffrn 1.376
_exptl_crystal_description needle
_exptl_crystal_F_000 768
_exptl_crystal_size_max 0.30
_exptl_crystal_size_mid 0.06
_exptl_crystal_size_min 0.04
_refine_diff_density_max 0.45
_refine_diff_density_min -0.47
_refine_ls_extinction_method None
_refine_ls_goodness_of_fit_ref 0.7364
_refine_ls_hydrogen_treatment constr
_refine_ls_matrix_type full
_refine_ls_number_parameters 268
_refine_ls_number_reflns 5277
_refine_ls_number_restraints 0
_refine_ls_R_factor_all 0.1755
_refine_ls_R_factor_gt 0.0810
_refine_ls_shift/su_max 0.001728
_refine_ls_structure_factor_coef Fsqd
_refine_ls_weighting_details
;
 Method= Modified Sheldrick 
 w=1/[\s^2^(F^2^) + ( 0.13P)^2^ + 0.00P] 
 ,where P=(max(Fo^2^,0) + 2Fc^2^)/3 
;
_refine_ls_weighting_scheme calc
_refine_ls_wR_factor_all 0.2651
_refine_ls_wR_factor_gt 0.2222
_refine_ls_wR_factor_ref 0.2651
_reflns_limit_h_max 11
_reflns_limit_h_min -11
_reflns_limit_k_max 14
_reflns_limit_k_min -13
_reflns_limit_l_max 16
_reflns_limit_l_min 0
_reflns_number_gt 1656
_reflns_number_total 5277
_reflns_threshold_expression I>2.0\s(I)
_oxford_diffrn_Wilson_B_factor 3.42
_oxford_diffrn_Wilson_scale 0.13
_oxford_refine_ls_scale 3.43(10)
_oxford_structure_analysis_title 'solve in P-1'
_cod_data_source_file 2to1.cif
_cod_data_source_block 2to1
_cod_depositor_comments
;
The following automatic conversions were performed:

'_symmetry_cell_setting' value 'Triclinic' changed to 'triclinic'
according to
/usr/data/users/saulius/automatic-downloads/retrospective/ACS/lib/dictionaries/cif_core.dic
dictionary named 'cif_core.dic' version 2.4.2 from 2011-04-26.

Automatic conversion script
Id: cif_fix_values 2281 2013-09-26 08:29:07Z andrius 
;
_cod_original_sg_symbol_H-M 'P -1 '
_cod_database_code 4511186

loop_
_symmetry_equiv_pos_as_xyz
x,y,z
-x,-y,-z

loop_
_atom_site_label
_atom_site_type_symbol
_atom_site_fract_x
_atom_site_fract_y
_atom_site_fract_z
_atom_site_U_iso_or_equiv
_atom_site_occupancy
_atom_site_adp_type
_atom_site_refinement_flags_posn
O8 O -0.5584(6) 1.1499(5) -0.0765(4) 0.0568 1.0000 Uani .
N4 N -0.9648(7) 0.9326(6) 0.1064(5) 0.0489(19) 1.0000 Uiso .
N9 N -0.5241(6) 0.9938(6) -0.1295(5) 0.0498(19) 1.0000 Uiso .
C1 C -0.7228(7) 1.0111(6) -0.0130(6) 0.041(2) 1.0000 Uiso .
C2 C -0.7745(8) 0.9079(7) -0.0102(6) 0.047(2) 1.0000 Uiso .
C3 C -0.8931(8) 0.8733(8) 0.0517(6) 0.050(2) 1.0000 Uiso .
C5 C -0.9149(8) 1.0340(7) 0.1033(6) 0.053(2) 1.0000 Uiso .
C6 C -0.7948(8) 1.0718(7) 0.0443(6) 0.051(2) 1.0000 Uiso .
C7 C -0.5929(9) 1.0553(7) -0.0763(6) 0.049(2) 1.0000 Uiso .
O12 O -1.1990(5) 0.8701(4) 0.2173(5) 0.0526 1.0000 Uani .
O13 O -1.1557(6) 0.7167(5) 0.1632(5) 0.0614 1.0000 Uani .
C4 C -1.5748(10) 0.6331(9) 0.4099(8) 0.069(3) 1.0000 Uiso .
C10 C -1.3492(8) 0.7250(7) 0.2840(6) 0.045(2) 1.0000 Uiso .
C11 C -1.2282(9) 0.7699(8) 0.2155(7) 0.058(3) 1.0000 Uiso .
C14 C -1.4331(9) 0.7889(8) 0.3371(7) 0.055(3) 1.0000 Uiso .
C15 C -1.5458(9) 0.7423(8) 0.3998(7) 0.063(3) 1.0000 Uiso .
C17 C -1.4908(10) 0.5715(9) 0.3581(8) 0.075(3) 1.0000 Uiso .
C18 C -1.3810(9) 0.6158(8) 0.2923(7) 0.061(3) 1.0000 Uiso .
O30 O -0.3398(6) 1.2475(5) -0.1821(4) 0.0546 1.0000 Uani .
O31 O -0.2829(6) 1.0963(5) -0.2382(5) 0.0638 1.0000 Uani .
C28 C -0.1394(8) 1.2539(8) -0.3005(7) 0.051(2) 1.0000 Uiso .
C29 C -0.2620(8) 1.1913(7) -0.2364(6) 0.037(2) 1.0000 Uiso .
C32 C -0.1206(9) 1.3615(8) -0.3043(7) 0.058(3) 1.0000 Uiso .
C33 C -0.0090(9) 1.4163(8) -0.3670(7) 0.060(3) 1.0000 Uiso .
C34 C 0.0818(10) 1.3586(9) -0.4196(7) 0.063(3) 1.0000 Uiso .
C35 C 0.0630(10) 1.2520(9) -0.4159(8) 0.070(3) 1.0000 Uiso .
C36 C -0.0459(9) 1.1993(8) -0.3555(7) 0.060(3) 1.0000 Uiso .
O39 O 0.0686(6) 0.2507(5) 0.1842(4) 0.0558 1.0000 Uani .
O40 O 0.1003(6) 0.4019(5) 0.2371(5) 0.0627 1.0000 Uani .
C37 C 0.2121(8) 0.2453(7) 0.2991(6) 0.046(2) 1.0000 Uiso .
C38 C 0.1196(9) 0.3026(8) 0.2412(7) 0.055(3) 1.0000 Uiso .
C41 C 0.2800(8) 0.3041(8) 0.3497(6) 0.052(2) 1.0000 Uiso .
C42 C 0.3639(9) 0.2512(8) 0.4077(7) 0.056(3) 1.0000 Uiso .
C43 C 0.3781(9) 0.1454(8) 0.4166(7) 0.062(3) 1.0000 Uiso .
C44 C 0.3141(9) 0.0852(8) 0.3654(7) 0.062(3) 1.0000 Uiso .
C45 C 0.2254(9) 0.1349(8) 0.3069(7) 0.058(3) 1.0000 Uiso .
O48 O -0.0965(5) 0.3509(5) 0.0763(5) 0.0592 1.0000 Uani .
N49 N -0.0888(7) 0.5061(6) 0.1299(5) 0.056(2) 1.0000 Uiso .
N52 N -0.4129(6) 0.5664(6) -0.1058(5) 0.0479(19) 1.0000 Uiso .
C46 C -0.2275(8) 0.4894(7) 0.0139(6) 0.044(2) 1.0000 Uiso .
C47 C -0.1341(9) 0.4456(8) 0.0762(6) 0.050(2) 1.0000 Uiso .
C50 C -0.2792(8) 0.5925(7) 0.0102(6) 0.052(2) 1.0000 Uiso .
C51 C -0.3683(9) 0.6274(8) -0.0512(7) 0.064(3) 1.0000 Uiso .
C53 C -0.3650(8) 0.4684(8) -0.1039(7) 0.058(3) 1.0000 Uiso .
C54 C -0.2754(8) 0.4274(7) -0.0454(6) 0.052(2) 1.0000 Uiso .
O66 O -0.5898(5) 0.6294(4) -0.2180(5) 0.0529 1.0000 Uani .
O67 O -0.5731(6) 0.7809(5) -0.1615(5) 0.0565 1.0000 Uani .
C9 C -0.8375(9) 0.7582(8) -0.4057(7) 0.061(3) 1.0000 Uiso .
C64 C -0.7040(8) 0.7741(7) -0.2834(6) 0.048(2) 1.0000 Uiso .
C65 C -0.6177(8) 0.7274(7) -0.2135(6) 0.040(2) 1.0000 Uiso .
C68 C -0.7352(9) 0.8823(8) -0.2916(7) 0.057(3) 1.0000 Uiso .
C69 C -0.8127(10) 0.9281(9) -0.3558(8) 0.073(3) 1.0000 Uiso .
C70 C -0.8658(9) 0.8669(8) -0.4146(7) 0.063(3) 1.0000 Uiso .
C71 C -0.7578(8) 0.7151(8) -0.3406(6) 0.052(2) 1.0000 Uiso .
H21 H -0.7257 0.8601 -0.0527 0.0583 1.0000 Uiso R
H31 H -0.9274 0.7983 0.0556 0.0653 1.0000 Uiso R
H51 H -0.9666 1.0800 0.1463 0.0718 1.0000 Uiso R
H61 H -0.7609 1.1462 0.0436 0.0666 1.0000 Uiso R
H41 H -1.6560 0.6013 0.4572 0.0910 1.0000 Uiso R
H141 H -1.4092 0.8668 0.3304 0.0617 1.0000 Uiso R
H151 H -1.6078 0.7891 0.4360 0.0817 1.0000 Uiso R
H171 H -1.5113 0.4929 0.3665 0.0999 1.0000 Uiso R
H181 H -1.3220 0.5721 0.2508 0.0741 1.0000 Uiso R
H321 H -0.1873 1.4002 -0.2630 0.0657 1.0000 Uiso R
H331 H 0.0028 1.4956 -0.3717 0.0714 1.0000 Uiso R
H341 H 0.1636 1.3975 -0.4610 0.0962 1.0000 Uiso R
H351 H 0.1273 1.2131 -0.4587 0.0848 1.0000 Uiso R
H361 H -0.0596 1.1200 -0.3491 0.0839 1.0000 Uiso R
H411 H 0.2685 0.3833 0.3431 0.0729 1.0000 Uiso R
H421 H 0.4141 0.2916 0.4455 0.0763 1.0000 Uiso R
H431 H 0.4390 0.1075 0.4588 0.0768 1.0000 Uiso R
H441 H 0.3263 0.0060 0.3722 0.0800 1.0000 Uiso R
H451 H 0.1751 0.0934 0.2700 0.0761 1.0000 Uiso R
H501 H -0.2528 0.6395 0.0538 0.0685 1.0000 Uiso R
H511 H -0.4013 0.7023 -0.0550 0.0775 1.0000 Uiso R
H531 H -0.3929 0.4236 -0.1487 0.0762 1.0000 Uiso R
H541 H -0.2455 0.3517 -0.0429 0.0620 1.0000 Uiso R
H91 H -0.8771 0.7120 -0.4445 0.0720 1.0000 Uiso R
H681 H -0.7004 0.9264 -0.2489 0.0803 1.0000 Uiso R
H691 H -0.8321 1.0062 -0.3631 0.0990 1.0000 Uiso R
H701 H -0.9218 0.9007 -0.4622 0.0775 1.0000 Uiso R
H711 H -0.7370 0.6372 -0.3339 0.0587 1.0000 Uiso R
H491 H -0.1233 0.5803 0.1297 0.0744 1.0000 Uiso R
H492 H -0.0171 0.4805 0.1682 0.0744 1.0000 Uiso R
H92 H -0.4364 1.0210 -0.1715 0.0683 1.0000 Uiso R
H93 H -0.5576 0.9190 -0.1278 0.0683 1.0000 Uiso R
H121 H -1.1175 0.9070 0.1738 0.0633 1.0000 Uiso R
H301 H -0.4225 1.2126 -0.1385 0.0721 1.0000 Uiso R
H661 H -0.5318 0.5904 -0.1741 0.0648 1.0000 Uiso R
H391 H 0.0094 0.2847 0.1389 0.0635 1.0000 Uiso R

loop_
_atom_site_aniso_label
_atom_site_aniso_U_11
_atom_site_aniso_U_22
_atom_site_aniso_U_33
_atom_site_aniso_U_23
_atom_site_aniso_U_13
_atom_site_aniso_U_12
O8 0.053(4) 0.040(4) 0.080(5) -0.012(4) -0.015(3) -0.005(3)
O12 0.052(4) 0.029(4) 0.076(5) -0.007(3) -0.012(3) -0.003(3)
O13 0.048(4) 0.044(4) 0.096(6) -0.026(4) -0.011(3) 0.004(3)
O30 0.045(4) 0.047(4) 0.072(5) -0.017(4) -0.005(3) 0.006(3)
O31 0.070(4) 0.026(4) 0.098(6) -0.016(4) -0.016(4) 0.005(3)
O39 0.065(4) 0.047(4) 0.067(5) -0.019(4) -0.034(3) 0.010(3)
O40 0.047(4) 0.045(4) 0.103(6) -0.022(4) -0.025(3) 0.010(3)
O48 0.045(4) 0.049(4) 0.087(5) -0.019(4) -0.015(3) 0.009(3)
O66 0.051(4) 0.021(3) 0.089(5) -0.011(3) -0.018(3) 0.006(3)
O67 0.062(4) 0.039(4) 0.078(5) -0.020(4) -0.030(3) 0.009(3)

loop_
_atom_type_symbol
_atom_type_scat_dispersion_real
_atom_type_scat_dispersion_imag
_atom_type_scat_Cromer_Mann_a1
_atom_type_scat_Cromer_Mann_b1
_atom_type_scat_Cromer_Mann_a2
_atom_type_scat_Cromer_Mann_b2
_atom_type_scat_Cromer_Mann_a3
_atom_type_scat_Cromer_Mann_b3
_atom_type_scat_Cromer_Mann_a4
_atom_type_scat_Cromer_Mann_b4
_atom_type_scat_Cromer_Mann_c
_atom_type_scat_source
C 0.0033 0.0016 2.3100 20.8439 1.0200 10.2075 1.5886 0.5687 0.8650 51.6512 0.2156 'International Tables Vol C 4.2.6.8 and 6.1.1.4'
H 0.0000 0.0000 0.4930 10.5109 0.3229 26.1257 0.1402 3.1424 0.0408 57.7998 0.0030 'International Tables Vol C 4.2.6.8 and 6.1.1.4'
N 0.0061 0.0033 12.2126 0.0057 3.1322 9.8933 2.0125 28.9975 1.1663 0.5826 -11.5290 'International Tables Vol C 4.2.6.8 and 6.1.1.4'
O 0.0106 0.0060 3.0485 13.2771 2.2868 5.7011 1.5463 0.3239 0.8670 32.9089 0.2508 'International Tables Vol C 4.2.6.8 and 6.1.1.4'

loop_
_geom_angle_atom_site_label_1
_geom_angle_atom_site_label_2
_geom_angle_atom_site_label_3
_geom_angle
_geom_angle_publ_flag
C3 N4 C5 116.9(8) yes
C7 N9 H92 119.7 no
C7 N9 H93 120.3 no
H92 N9 H93 120.0 no
C2 C1 C6 117.1(8) yes
C2 C1 C7 123.1(7) yes
C6 C1 C7 119.7(8) yes
C1 C2 C3 119.1(8) yes
C1 C2 H21 120.2 no
C3 C2 H21 120.7 no
C2 C3 N4 124.1(9) yes
C2 C3 H31 118.7 no
N4 C3 H31 117.2 no
N4 C5 C6 121.4(8) yes
N4 C5 H51 118.3 no
C6 C5 H51 120.4 no
C5 C6 C1 121.4(9) yes
C5 C6 H61 119.5 no
C1 C6 H61 119.1 no
C1 C7 N9 118.3(8) yes
C1 C7 O8 118.2(8) yes
N9 C7 O8 123.5(9) yes
C11 O12 H121 120.1 no
C15 C4 C17 119.8(11) yes
C15 C4 H41 118.7 no
C17 C4 H41 121.5 no
C11 C10 C14 121.5(9) yes
C11 C10 C18 118.1(8) yes
C14 C10 C18 120.4(9) yes
C10 C11 O12 114.5(9) yes
C10 C11 O13 123.2(9) yes
O12 C11 O13 122.2(9) yes
C10 C14 C15 118.9(9) yes
C10 C14 H141 119.5 no
C15 C14 H141 121.6 no
C4 C15 C14 120.5(10) yes
C4 C15 H151 120.8 no
C14 C15 H151 118.6 no
C4 C17 C18 121.3(11) yes
C4 C17 H171 119.5 no
C18 C17 H171 119.2 no
C10 C18 C17 119.0(9) yes
C10 C18 H181 119.1 no
C17 C18 H181 122.0 no
C29 O30 H301 119.4 no
C29 C28 C32 121.7(8) yes
C29 C28 C36 118.7(8) yes
C32 C28 C36 119.6(9) yes
C28 C29 O30 114.5(8) yes
C28 C29 O31 121.2(8) yes
O30 C29 O31 124.3(8) yes
C28 C32 C33 119.6(9) yes
C28 C32 H321 119.3 no
C33 C32 H321 121.1 no
C32 C33 C34 118.6(10) yes
C32 C33 H331 119.7 no
C34 C33 H331 121.7 no
C33 C34 C35 121.7(11) yes
C33 C34 H341 118.1 no
C35 C34 H341 120.2 no
C34 C35 C36 119.4(10) yes
C34 C35 H351 119.9 no
C36 C35 H351 120.8 no
C28 C36 C35 120.9(10) yes
C28 C36 H361 118.1 no
C35 C36 H361 120.9 no
C38 O39 H391 122.9 no
C38 C37 C41 117.4(8) yes
C38 C37 C45 121.2(8) yes
C41 C37 C45 121.3(9) yes
C37 C38 O39 117.4(9) yes
C37 C38 O40 122.4(9) yes
O39 C38 O40 119.7(9) yes
C37 C41 C42 118.5(9) yes
C37 C41 H411 119.8 no
C42 C41 H411 121.6 no
C41 C42 C43 121.4(9) yes
C41 C42 H421 120.4 no
C43 C42 H421 118.2 no
C42 C43 C44 121.4(10) yes
C42 C43 H431 121.0 no
C44 C43 H431 117.6 no
C43 C44 C45 119.4(10) yes
C43 C44 H441 120.6 no
C45 C44 H441 119.9 no
C44 C45 C37 118.0(9) yes
C44 C45 H451 121.7 no
C37 C45 H451 120.3 no
C47 N49 H491 119.0 no
C47 N49 H492 120.9 no
H491 N49 H492 120.0 no
C51 N52 C53 117.8(9) yes
C47 C46 C50 124.2(8) yes
C47 C46 C54 120.6(8) yes
C50 C46 C54 115.2(8) yes
C46 C47 N49 119.4(8) yes
C46 C47 O48 119.3(8) yes
N49 C47 O48 121.3(9) yes
C46 C50 C51 120.2(9) yes
C46 C50 H501 119.1 no
C51 C50 H501 120.7 no
C50 C51 N52 123.1(9) yes
C50 C51 H511 119.2 no
N52 C51 H511 117.6 no
N52 C53 C54 122.9(9) yes
N52 C53 H531 118.3 no
C54 C53 H531 118.8 no
C46 C54 C53 120.7(8) yes
C46 C54 H541 118.5 no
C53 C54 H541 120.8 no
C65 O66 H661 119.4 no
C70 C9 C71 119.0(10) yes
C70 C9 H91 120.4 no
C71 C9 H91 120.7 no
C65 C64 C68 119.6(8) yes
C65 C64 C71 123.1(8) yes
C68 C64 C71 117.3(9) yes
C64 C65 O66 113.0(8) yes
C64 C65 O67 122.1(8) yes
O66 C65 O67 124.8(8) yes
C64 C68 C69 121.2(9) yes
C64 C68 H681 118.9 no
C69 C68 H681 119.9 no
C68 C69 C70 120.8(11) yes
C68 C69 H691 121.0 no
C70 C69 H691 118.2 no
C69 C70 C9 118.5(10) yes
C69 C70 H701 120.9 no
C9 C70 H701 120.6 no
C9 C71 C64 123.2(9) yes
C9 C71 H711 119.4 no
C64 C71 H711 117.4 no

loop_
_geom_bond_atom_site_label_1
_geom_bond_atom_site_label_2
_geom_bond_distance
_geom_bond_publ_flag
O8 C7 1.247(9) yes
N4 C3 1.304(9) yes
N4 C5 1.370(10) yes
N9 C7 1.298(10) yes
N9 H92 1.000 no
N9 H93 1.000 no
C1 C2 1.397(11) yes
C1 C6 1.341(10) yes
C1 C7 1.500(11) yes
C2 C3 1.377(11) yes
C2 H21 1.000 no
C3 H31 1.000 no
C5 C6 1.379(11) yes
C5 H51 1.000 no
C6 H61 1.000 no
O12 C11 1.307(11) yes
O12 H121 1.000 no
O13 C11 1.237(10) yes
C4 C15 1.391(13) yes
C4 C17 1.360(13) yes
C4 H41 1.000 no
C10 C11 1.468(12) yes
C10 C14 1.389(11) yes
C10 C18 1.400(12) yes
C14 C15 1.379(12) yes
C14 H141 1.000 no
C15 H151 1.000 no
C17 C18 1.370(13) yes
C17 H171 1.000 no
C18 H181 1.000 no
O30 C29 1.303(9) yes
O30 H301 1.000 no
O31 C29 1.227(9) yes
C28 C29 1.531(11) yes
C28 C32 1.366(12) yes
C28 C36 1.381(11) yes
C32 C33 1.408(13) yes
C32 H321 1.000 no
C33 C34 1.371(12) yes
C33 H331 1.000 no
C34 C35 1.354(13) yes
C34 H341 1.000 no
C35 C36 1.366(13) yes
C35 H351 1.000 no
C36 H361 1.000 no
O39 C38 1.301(10) yes
O39 H391 1.000 no
O40 C38 1.265(11) yes
C37 C38 1.463(12) yes
C37 C41 1.379(11) yes
C37 C45 1.392(12) yes
C41 C42 1.379(11) yes
C41 H411 1.000 no
C42 C43 1.334(12) yes
C42 H421 1.000 no
C43 C44 1.375(12) yes
C43 H431 1.000 no
C44 C45 1.404(12) yes
C44 H441 1.000 no
C45 H451 1.000 no
O48 C47 1.257(9) yes
N49 C47 1.309(10) yes
N49 H491 1.000 no
N49 H492 1.000 no
N52 C51 1.320(10) yes
N52 C53 1.329(10) yes
C46 C47 1.452(11) yes
C46 C50 1.400(11) yes
C46 C54 1.394(10) yes
C50 C51 1.383(12) yes
C50 H501 1.000 no
C51 H511 1.000 no
C53 C54 1.377(11) yes
C53 H531 1.000 no
C54 H541 1.000 no
O66 C65 1.283(9) yes
O66 H661 1.000 no
O67 C65 1.227(9) yes
C9 C70 1.394(13) yes
C9 C71 1.377(12) yes
C9 H91 1.000 no
C64 C65 1.485(11) yes
C64 C68 1.396(12) yes
C64 C71 1.374(11) yes
C68 C69 1.362(13) yes
C68 H681 1.000 no
C69 C70 1.406(12) yes
C69 H691 1.000 no
C70 H701 1.000 no
C71 H711 1.000 no

loop_
_geom_hbond_atom_site_label_D
_geom_hbond_atom_site_label_H
_geom_hbond_atom_site_label_A
_geom_hbond_site_symmetry_A
_geom_hbond_angle_DHA
_geom_hbond_distance_DH
_geom_hbond_distance_HA
_geom_hbond_distance_DA
_geom_hbond_publ_flag
N49 H491 O13 1_655 161 1.00 1.88 2.847(2) yes
N49 H492 O40 . 167 1.00 1.85 2.833(2) yes
N9 H92 O31 . 168 1.00 1.84 2.823(2) yes
N9 H93 O67 . 160 1.00 1.91 2.867(2) yes
O12 H121 N4 . 163 1.00 1.66 2.636(2) yes
O30 H301 O8 . 174 1.00 1.62 2.615(2) yes
O66 H661 N52 . 161 1.00 1.67 2.632(2) yes
O39 H391 O48 . 172 1.00 1.65 2.641(2) yes

loop_
_oxford_twin_element_scale_factors
0.289(4)
0.711(4)
